data_7017266
loop_
_publ_author_name
'Hart, John S.'
'Parsons, Simon'
'Love, Jason B.'

_publ_section_title
;
 Chlorometallate and palladium cluster complexes of wide-span diimine and
 diamine ligands.
;
_journal_issue 45
_journal_name_full 'Dalton transactions (Cambridge, England : 2003)'
_journal_page_first 12025
_journal_page_last 12027
_journal_paper_doi 10.1039/c1dt10861a
_journal_volume 40
_journal_year 2011
_chemical_formula_moiety 'C36 H50 Cl6 N2 Pd3'
_chemical_formula_sum 'C36 H50 Cl6 N2 Pd3'
_chemical_formula_weight 1042.68
_chemical_name_systematic
;
?
;
_space_group_IT_number 9
_symmetry_cell_setting monoclinic
_symmetry_space_group_name_Hall 'C -2yc'
_symmetry_space_group_name_H-M 'C 1 c 1'
_atom_sites_solution_hydrogens geom
_atom_sites_solution_primary direct
_atom_sites_solution_secondary difmap
_audit_creation_method SHELXL-97
_cell_angle_alpha 90.00
_cell_angle_beta 101.312(18)
_cell_angle_gamma 90.00
_cell_formula_units_Z 4
_cell_length_a 15.708(3)
_cell_length_b 18.709(3)
_cell_length_c 14.422(2)
_cell_measurement_reflns_used 2506
_cell_measurement_temperature 150(2)
_cell_measurement_theta_max 26.6738
_cell_measurement_theta_min 3.1146
_cell_volume 4156.0(12)
_computing_cell_refinement
;
CrysAlisPro, Agilent Technologies,
Version 1.171.34.49 (release 20-01-2011 CrysAlis171 .NET)
(compiled Jan 20 2011,15:58:25)
;
_computing_data_collection
;
CrysAlisPro, Agilent Technologies,
Version 1.171.34.49 (release 20-01-2011 CrysAlis171 .NET)
(compiled Jan 20 2011,15:58:25)
;
_computing_data_reduction
;
CrysAlisPro, Agilent Technologies,
Version 1.171.34.49 (release 20-01-2011 CrysAlis171 .NET)
(compiled Jan 20 2011,15:58:25)
;
_computing_structure_refinement 'SHELXL-97 (Sheldrick, 2008)'
_diffrn_ambient_temperature 150(2)
_diffrn_detector_area_resol_mean 16.1042
_diffrn_measured_fraction_theta_full 0.662
_diffrn_measured_fraction_theta_max 0.662
_diffrn_measurement_device_type 'Xcalibur, Eos'
_diffrn_measurement_method '\w scans'
_diffrn_radiation_monochromator graphite
_diffrn_radiation_source 'Enhance (Mo) X-ray Source'
_diffrn_radiation_type MoK\a
_diffrn_radiation_wavelength 0.71073
_diffrn_reflns_av_R_equivalents 0.0699
_diffrn_reflns_av_sigmaI/netI 0.1323
_diffrn_reflns_limit_h_max -4
_diffrn_reflns_limit_h_min -19
_diffrn_reflns_limit_k_max 22
_diffrn_reflns_limit_k_min -22
_diffrn_reflns_limit_l_max 18
_diffrn_reflns_limit_l_min -16
_diffrn_reflns_number 16382
_diffrn_reflns_theta_full 26.73
_diffrn_reflns_theta_max 26.73
_diffrn_reflns_theta_min 5.30
_exptl_absorpt_coefficient_mu 1.697
_exptl_absorpt_correction_T_max 0.992
_exptl_absorpt_correction_T_min 0.971
_exptl_absorpt_correction_type analytical
_exptl_absorpt_process_details
;
CrysAlisPro, Agilent Technologies,
Version 1.171.34.49 (release 20-01-2011 CrysAlis171 .NET)
(compiled Jan 20 2011,15:58:25)
Analytical numeric absorption correction using a multifaceted crystal
model based on expressions derived by R.C. Clark & J.S. Reid.
(Clark, R. C. & Reid, J. S. (1995). Acta Cryst. A51, 887-897)
;
_exptl_crystal_colour brown
_exptl_crystal_density_diffrn 1.666
_exptl_crystal_density_method 'not measured'
_exptl_crystal_description needle
_exptl_crystal_F_000 2080
_exptl_crystal_size_max 0.0064373
_exptl_crystal_size_mid 0.0030471
_exptl_crystal_size_min 0.0003215
_refine_diff_density_max 0.955
_refine_diff_density_min -0.606
_refine_diff_density_rms 0.134
_refine_ls_abs_structure_details 'Flack H D (1983), Acta Cryst. A39, 876-881'
_refine_ls_abs_structure_Flack 0.08(11)
_refine_ls_extinction_method none
_refine_ls_goodness_of_fit_ref 1.076
_refine_ls_hydrogen_treatment constr
_refine_ls_matrix_type full
_refine_ls_number_parameters 287
_refine_ls_number_reflns 2932
_refine_ls_number_restraints 143
_refine_ls_restrained_S_all 1.060
_refine_ls_R_factor_all 0.1045
_refine_ls_R_factor_gt 0.0687
_refine_ls_shift/su_max 0.001
_refine_ls_shift/su_mean 0.000
_refine_ls_structure_factor_coef Fsqd
_refine_ls_weighting_details 'calc w=1/[\s^2^(Fo^2^)+(0.0548P)^2^+0.0000P] where P=(Fo^2^+2Fc^2^)/3'
_refine_ls_weighting_scheme calc
_refine_ls_wR_factor_gt 0.1328
_refine_ls_wR_factor_ref 0.1537
_reflns_number_gt 2169
_reflns_number_total 2932
_reflns_threshold_expression >2\s(I)
_cod_data_source_file c1dt10861a.txt
_cod_data_source_block simon_a
_cod_original_cell_volume 4155.9(12)
_cod_database_code 7017266

loop_
_symmetry_equiv_pos_as_xyz
'x, y, z'
'x, -y, z+1/2'
'x+1/2, y+1/2, z'
'x+1/2, -y+1/2, z+1/2'

loop_
_atom_site_label
_atom_site_type_symbol
_atom_site_fract_x
_atom_site_fract_y
_atom_site_fract_z
_atom_site_U_iso_or_equiv
_atom_site_adp_type
_atom_site_occupancy
_atom_site_symmetry_multiplicity
_atom_site_calc_flag
_atom_site_refinement_flags
_atom_site_disorder_assembly
_atom_site_disorder_group
Pd1 Pd -0.06969(8) 0.43249(10) 0.53362(11) 0.0238(4) Uani 0.886(3) 1 d PD A 1
Pd2 Pd 0.11312(9) 0.36379(10) 0.61892(12) 0.0226(4) Uani 0.886(3) 1 d PD A 1
Pd3 Pd 0.29895(8) 0.42892(10) 0.62102(11) 0.0225(4) Uani 0.886(3) 1 d PD A 1
Cl1 Cl -0.1433(3) 0.5234(4) 0.5876(4) 0.0345(15) Uani 0.886(3) 1 d PD A 1
Cl2 Cl 0.0056(3) 0.3326(3) 0.4922(4) 0.0281(12) Uani 0.886(3) 1 d PD A 1
Cl3 Cl -0.0009(3) 0.4003(4) 0.6870(4) 0.0333(15) Uani 0.886(3) 1 d PD A 1
Cl4 Cl 0.2237(3) 0.3285(3) 0.5452(4) 0.0263(12) Uani 0.886(3) 1 d PD A 1
Cl5 Cl 0.2220(3) 0.4011(4) 0.7406(3) 0.0299(14) Uani 0.886(3) 1 d PD A 1
Cl6 Cl 0.3713(3) 0.5193(4) 0.7073(4) 0.0342(14) Uani 0.886(3) 1 d PD A 1
N1 N 0.3517(5) 0.4581(10) 0.5082(10) 0.030(5) Uiso 0.886(3) 1 d PD A 1
N2 N -0.1174(6) 0.4647(11) 0.3996(10) 0.051(6) Uiso 0.886(3) 1 d PD A 1
C1 C -0.2543(6) 0.3968(6) 0.3423(12) 0.021(4) Uiso 0.886(3) 1 d PD A 1
C2 C -0.3457(7) 0.4003(8) 0.3132(15) 0.028(5) Uiso 0.886(3) 1 d PD A 1
H2 H -0.3765 0.3565 0.3007 0.034 Uiso 0.886(3) 1 calc PR A 1
C3 C -0.3919(8) 0.4613(7) 0.3022(15) 0.029(4) Uiso 0.886(3) 1 d PD A 1
H3 H -0.4535 0.4605 0.2845 0.035 Uiso 0.886(3) 1 calc PR A 1
C4 C -0.3476(7) 0.5251(8) 0.3172(15) 0.029(5) Uiso 0.886(3) 1 d PD A 1
H4 H -0.3795 0.5685 0.3069 0.035 Uiso 0.886(3) 1 calc PR A 1
C5 C -0.2569(6) 0.5285(6) 0.3472(11) 0.016(4) Uiso 0.886(3) 1 d PD A 1
C6 C -0.2117(5) 0.4638(6) 0.3629(10) 0.013(3) Uiso 0.886(3) 1 d PD A 1
C7 C -0.2168(9) 0.5993(7) 0.3592(11) 0.028(5) Uiso 0.886(3) 1 d PD A 1
H7 H -0.1542 0.5920 0.3887 0.034 Uiso 0.886(3) 1 calc PR A 1
C8 C -0.2192(15) 0.6383(13) 0.2610(13) 0.052(6) Uiso 0.886(3) 1 d PD A 1
H8A H -0.1916 0.6853 0.2722 0.078 Uiso 0.886(3) 1 calc PR A 1
H8B H -0.2796 0.6443 0.2283 0.078 Uiso 0.886(3) 1 calc PR A 1
H8C H -0.1879 0.6095 0.2219 0.078 Uiso 0.886(3) 1 calc PR A 1
C9 C -0.2552(13) 0.6543(11) 0.4248(15) 0.042(6) Uiso 0.886(3) 1 d PD A 1
H9A H -0.2232 0.6995 0.4278 0.063 Uiso 0.886(3) 1 calc PR A 1
H9B H -0.2494 0.6344 0.4885 0.063 Uiso 0.886(3) 1 calc PR A 1
H9C H -0.3167 0.6630 0.3982 0.063 Uiso 0.886(3) 1 calc PR A 1
C10 C -0.2096(9) 0.3273(7) 0.3526(11) 0.028(4) Uiso 0.886(3) 1 d PD A 1
H10 H -0.1462 0.3373 0.3738 0.034 Uiso 0.886(3) 1 calc PR A 1
C11 C -0.2382(17) 0.2762(14) 0.4314(18) 0.070(8) Uiso 0.886(3) 1 d PD A 1
H11A H -0.2061 0.2311 0.4348 0.104 Uiso 0.886(3) 1 calc PR A 1
H11B H -0.3006 0.2665 0.4141 0.104 Uiso 0.886(3) 1 calc PR A 1
H11C H -0.2253 0.3000 0.4931 0.104 Uiso 0.886(3) 1 calc PR A 1
C12 C -0.2219(16) 0.2967(14) 0.2529(13) 0.062(8) Uiso 0.886(3) 1 d PD A 1
H12A H -0.1935 0.2499 0.2550 0.094 Uiso 0.886(3) 1 calc PR A 1
H12B H -0.1961 0.3291 0.2127 0.094 Uiso 0.886(3) 1 calc PR A 1
H12C H -0.2840 0.2913 0.2268 0.094 Uiso 0.886(3) 1 calc PR A 1
C13 C -0.0682(5) 0.4778(10) 0.3422(9) 0.016(4) Uiso 0.886(3) 1 d PD A 1
H13A H -0.0840 0.5261 0.3165 0.020 Uiso 0.886(3) 1 calc PR A 1
H13B H -0.0849 0.4440 0.2889 0.020 Uiso 0.886(3) 1 calc PR A 1
C14 C 0.0305(5) 0.4761(8) 0.3683(11) 0.016(3) Uiso 0.886(3) 1 d PD A 1
C15 C 0.0726(5) 0.5317(7) 0.4277(11) 0.011(3) Uiso 0.886(3) 1 d PD A 1
C16 C 0.1632(5) 0.5288(7) 0.4504(10) 0.010(3) Uiso 0.886(3) 1 d PD A 1
C17 C 0.2058(5) 0.4781(8) 0.4138(12) 0.022(4) Uiso 0.886(3) 1 d PD A 1
C18 C 0.1621(5) 0.4246(9) 0.3488(12) 0.020(4) Uiso 0.886(3) 1 d PD A 1
C19 C 0.0741(6) 0.4257(9) 0.3277(13) 0.023(4) Uiso 0.886(3) 1 d PD A 1
C20 C 0.0227(10) 0.5952(10) 0.4701(17) 0.034(5) Uiso 0.886(3) 1 d PD A 1
H20A H -0.0401 0.5898 0.4479 0.052 Uiso 0.886(3) 1 calc PR A 1
H20B H 0.0414 0.6414 0.4489 0.052 Uiso 0.886(3) 1 calc PR A 1
H20C H 0.0363 0.5931 0.5393 0.052 Uiso 0.886(3) 1 calc PR A 1
C21 C 0.2125(10) 0.5908(10) 0.5160(15) 0.033(5) Uiso 0.886(3) 1 d PD A 1
H21A H 0.1698 0.6232 0.5348 0.050 Uiso 0.886(3) 1 calc PR A 1
H21B H 0.2494 0.6177 0.4808 0.050 Uiso 0.886(3) 1 calc PR A 1
H21C H 0.2486 0.5698 0.5726 0.050 Uiso 0.886(3) 1 calc PR A 1
C22 C 0.2140(8) 0.3729(10) 0.3046(13) 0.019(4) Uiso 0.886(3) 1 d PD A 1
H22A H 0.2759 0.3810 0.3293 0.028 Uiso 0.886(3) 1 calc PR A 1
H22B H 0.2016 0.3797 0.2359 0.028 Uiso 0.886(3) 1 calc PR A 1
H22C H 0.1986 0.3241 0.3195 0.028 Uiso 0.886(3) 1 calc PR A 1
C23 C 0.0222(11) 0.3685(13) 0.2591(18) 0.041(6) Uiso 0.886(3) 1 d PD A 1
H23A H -0.0402 0.3776 0.2517 0.061 Uiso 0.886(3) 1 calc PR A 1
H23B H 0.0355 0.3206 0.2855 0.061 Uiso 0.886(3) 1 calc PR A 1
H23C H 0.0390 0.3716 0.1972 0.061 Uiso 0.886(3) 1 calc PR A 1
C24 C 0.3051(6) 0.4756(11) 0.4338(10) 0.023(4) Uiso 0.886(3) 1 d PD A 1
H24A H 0.3208 0.4437 0.3851 0.028 Uiso 0.886(3) 1 calc PR A 1
H24B H 0.3242 0.5242 0.4197 0.028 Uiso 0.886(3) 1 calc PR A 1
C25 C 0.4454(5) 0.4572(6) 0.5190(13) 0.018(4) Uiso 0.886(3) 1 d PD A 1
C26 C 0.4924(6) 0.5227(6) 0.5238(12) 0.014(3) Uiso 0.886(3) 1 d PD A 1
C27 C 0.5805(6) 0.5191(8) 0.5448(15) 0.029(5) Uiso 0.886(3) 1 d PD A 1
H27 H 0.6128 0.5624 0.5508 0.035 Uiso 0.886(3) 1 calc PR A 1
C28 C 0.6251(7) 0.4550(7) 0.5576(15) 0.028(5) Uiso 0.886(3) 1 d PD A 1
H28 H 0.6867 0.4548 0.5740 0.034 Uiso 0.886(3) 1 calc PR A 1
C29 C 0.5783(7) 0.3894(8) 0.5463(16) 0.028(5) Uiso 0.886(3) 1 d PD A 1
H29 H 0.6070 0.3445 0.5536 0.034 Uiso 0.886(3) 1 calc PR A 1
C30 C 0.4890(6) 0.3945(6) 0.5240(13) 0.019(4) Uiso 0.886(3) 1 d PD A 1
C31 C 0.4403(8) 0.3184(7) 0.5063(11) 0.023(4) Uiso 0.886(3) 1 d PD A 1
H31 H 0.3766 0.3281 0.4967 0.027 Uiso 0.886(3) 1 calc PR A 1
C32 C 0.4580(15) 0.2856(14) 0.4117(14) 0.061(8) Uiso 0.886(3) 1 d PD A 1
H32A H 0.4430 0.3206 0.3607 0.091 Uiso 0.886(3) 1 calc PR A 1
H32B H 0.4225 0.2425 0.3960 0.091 Uiso 0.886(3) 1 calc PR A 1
H32C H 0.5196 0.2730 0.4196 0.091 Uiso 0.886(3) 1 calc PR A 1
C33 C 0.4611(15) 0.2693(12) 0.5834(16) 0.057(7) Uiso 0.886(3) 1 d PD A 1
H33A H 0.4487 0.2914 0.6409 0.086 Uiso 0.886(3) 1 calc PR A 1
H33B H 0.5229 0.2569 0.5933 0.086 Uiso 0.886(3) 1 calc PR A 1
H33C H 0.4261 0.2259 0.5690 0.086 Uiso 0.886(3) 1 calc PR A 1
C34 C 0.4488(9) 0.5940(7) 0.5102(11) 0.030(5) Uiso 0.886(3) 1 d PD A 1
H34 H 0.3853 0.5867 0.5078 0.036 Uiso 0.886(3) 1 calc PR A 1
C35 C 0.4850(17) 0.6511(14) 0.5964(18) 0.079(10) Uiso 0.886(3) 1 d PD A 1
H35A H 0.4542 0.6966 0.5834 0.119 Uiso 0.886(3) 1 calc PR A 1
H35B H 0.5473 0.6588 0.6006 0.119 Uiso 0.886(3) 1 calc PR A 1
H35C H 0.4749 0.6316 0.6564 0.119 Uiso 0.886(3) 1 calc PR A 1
C36 C 0.4600(13) 0.6277(13) 0.4147(14) 0.045(6) Uiso 0.886(3) 1 d PD A 1
H36A H 0.4308 0.6742 0.4066 0.067 Uiso 0.886(3) 1 calc PR A 1
H36B H 0.4343 0.5960 0.3626 0.067 Uiso 0.886(3) 1 calc PR A 1
H36C H 0.5219 0.6340 0.4148 0.067 Uiso 0.886(3) 1 calc PR A 1
Pd1B Pd -0.0697(4) 0.4343(6) 0.2503(7) 0.013(3) Uani 0.114(3) 1 d PD A -2
Pd2B Pd 0.1140(4) 0.3653(6) 0.2460(7) 0.028(4) Uani 0.114(3) 1 d PD A -2
Pd3B Pd 0.2991(4) 0.4302(7) 0.3299(7) 0.020(3) Uani 0.114(3) 1 d PD A -2
Cl1B Cl -0.123(2) 0.4602(19) 0.3833(16) 0.031(4) Uiso 0.114(3) 1 d PD A -2
Cl2B Cl 0.0059(9) 0.4092(15) 0.1286(9) 0.031(4) Uiso 0.114(3) 1 d PD A -2
Cl3B Cl 0.0015(9) 0.3317(10) 0.3186(16) 0.031(4) Uiso 0.114(3) 1 d PD A -2
Cl4B Cl 0.2245(8) 0.4038(15) 0.1742(9) 0.031(4) Uiso 0.114(3) 1 d PD A -2
Cl5B Cl 0.2232(8) 0.3303(11) 0.3694(15) 0.031(4) Uiso 0.114(3) 1 d PD A -2
Cl6B Cl 0.360(2) 0.453(2) 0.4833(12) 0.031(4) Uiso 0.114(3) 1 d PD A -2
N1B N 0.3537(13) 0.5221(13) 0.291(2) 0.060 Uiso 0.114(3) 1 d PGD A -2
N2B N -0.1162(13) 0.5304(12) 0.197(2) 0.060 Uiso 0.114(3) 1 d PGD A -2
C1B C -0.2539(13) 0.509(2) 0.083(3) 0.060 Uiso 0.114(3) 1 d PGD A -2
C2B C -0.3449(13) 0.517(3) 0.064(3) 0.060 Uiso 0.114(3) 1 d PGD A -2
H2' H -0.3760 0.4972 0.0058 0.072 Uiso 0.114(3) 1 calc PR A -2
C3' C -0.3913(14) 0.549(2) 0.120(4) 0.060 Uiso 0.114(3) 1 d PGD A -2
H3' H -0.4530 0.5483 0.1069 0.072 Uiso 0.114(3) 1 calc PR A -2
C4' C -0.3460(16) 0.584(2) 0.199(4) 0.060 Uiso 0.114(3) 1 d PGD A -2
H4' H -0.3773 0.6127 0.2345 0.072 Uiso 0.114(3) 1 calc PR A -2
C5' C -0.2551(16) 0.579(2) 0.228(3) 0.060 Uiso 0.114(3) 1 d PGD A -2
C6' C -0.2105(13) 0.5402(16) 0.170(3) 0.060 Uiso 0.114(3) 1 d PGD A -2
C7' C -0.215(2) 0.618(3) 0.312(4) 0.060 Uiso 0.114(3) 1 d PGD A -2
H7' H -0.1524 0.6036 0.3254 0.072 Uiso 0.114(3) 1 calc PR A -2
C8' C -0.214(2) 0.702(3) 0.298(6) 0.060 Uiso 0.114(3) 1 d PGD A -2
H8'1 H -0.1860 0.7250 0.3574 0.090 Uiso 0.114(3) 1 calc PR A -2
H8'2 H -0.2737 0.7196 0.2797 0.090 Uiso 0.114(3) 1 calc PR A -2
H8'3 H -0.1817 0.7138 0.2484 0.090 Uiso 0.114(3) 1 calc PR A -2
C9' C -0.249(2) 0.603(4) 0.407(4) 0.060 Uiso 0.114(3) 1 d PGD A -2
H9'1 H -0.2164 0.6327 0.4585 0.090 Uiso 0.114(3) 1 calc PR A -2
H9'2 H -0.2396 0.5524 0.4243 0.090 Uiso 0.114(3) 1 calc PR A -2
H9'3 H -0.3106 0.6142 0.3981 0.090 Uiso 0.114(3) 1 calc PR A -2
C10B C -0.2100(13) 0.465(3) 0.022(3) 0.060 Uiso 0.114(3) 1 d PGD A -2
H10' H -0.1468 0.4672 0.0512 0.072 Uiso 0.114(3) 1 calc PR A -2
C11B C -0.2343(14) 0.381(3) 0.019(5) 0.060 Uiso 0.114(3) 1 d PGD A -2
H11D H -0.2021 0.3557 -0.0225 0.090 Uiso 0.114(3) 1 calc PR A -2
H11E H -0.2967 0.3749 -0.0043 0.090 Uiso 0.114(3) 1 calc PR A -2
H11F H -0.2187 0.3607 0.0833 0.090 Uiso 0.114(3) 1 calc PR A -2
C12B C -0.2204(17) 0.505(5) -0.071(3) 0.060 Uiso 0.114(3) 1 d PGD A -2
H12D H -0.1923 0.4783 -0.1147 0.090 Uiso 0.114(3) 1 calc PR A -2
H12E H -0.1933 0.5523 -0.0592 0.090 Uiso 0.114(3) 1 calc PR A -2
H12F H -0.2823 0.5108 -0.0978 0.090 Uiso 0.114(3) 1 calc PR A -2
C13B C -0.0663(15) 0.5809(12) 0.186(3) 0.060 Uiso 0.114(3) 1 d PGD A -2
H13C H -0.0809 0.6213 0.2242 0.072 Uiso 0.114(3) 1 calc PR A -2
H13D H -0.0835 0.5957 0.1189 0.072 Uiso 0.114(3) 1 calc PR A -2
C14B C 0.0328(15) 0.5754(10) 0.206(2) 0.060 Uiso 0.114(3) 1 d PGD A -2
C15B C 0.0749(16) 0.5730(15) 0.304(2) 0.060 Uiso 0.114(3) 1 d PGD A -2
C16B C 0.1654(15) 0.5704(15) 0.321(2) 0.060 Uiso 0.114(3) 1 d PGD A -2
C17B C 0.2064(14) 0.5706(9) 0.248(2) 0.060 Uiso 0.114(3) 1 d PGD A -2
C18B C 0.1618(15) 0.577(2) 0.150(2) 0.060 Uiso 0.114(3) 1 d PGD A -2
C19B C 0.0744(15) 0.576(2) 0.132(2) 0.060 Uiso 0.114(3) 1 d PGD A -2
C20B C 0.0235(18) 0.576(3) 0.390(2) 0.060 Uiso 0.114(3) 1 d PGD A -2
H20D H -0.0391 0.5778 0.3653 0.090 Uiso 0.114(3) 1 calc PR A -2
H20E H 0.0410 0.6192 0.4283 0.090 Uiso 0.114(3) 1 calc PR A -2
H20F H 0.0375 0.5337 0.4302 0.090 Uiso 0.114(3) 1 calc PR A -2
C21B C 0.2181(18) 0.573(3) 0.428(2) 0.060 Uiso 0.114(3) 1 d PGD A -2
H21D H 0.1771 0.5723 0.4713 0.090 Uiso 0.114(3) 1 calc PR A -2
H21E H 0.2530 0.6166 0.4380 0.090 Uiso 0.114(3) 1 calc PR A -2
H21F H 0.2564 0.5311 0.4403 0.090 Uiso 0.114(3) 1 calc PR A -2
C22B C 0.2115(17) 0.582(3) 0.073(2) 0.060 Uiso 0.114(3) 1 d PGD A -2
H22D H 0.2739 0.5815 0.0998 0.090 Uiso 0.114(3) 1 calc PR A -2
H22E H 0.1962 0.6261 0.0375 0.090 Uiso 0.114(3) 1 calc PR A -2
H22F H 0.1973 0.5407 0.0302 0.090 Uiso 0.114(3) 1 calc PR A -2
C23B C 0.0184(16) 0.565(3) 0.029(2) 0.060 Uiso 0.114(3) 1 d PGD A -2
H23D H -0.0435 0.5666 0.0320 0.090 Uiso 0.114(3) 1 calc PR A -2
H23E H 0.0325 0.5194 0.0038 0.090 Uiso 0.114(3) 1 calc PR A -2
H23F H 0.0313 0.6041 -0.0118 0.090 Uiso 0.114(3) 1 calc PR A -2
C24B C 0.3062(14) 0.5722(12) 0.263(2) 0.060 Uiso 0.114(3) 1 d PGD A -2
H24C H 0.3202 0.5872 0.2024 0.072 Uiso 0.114(3) 1 calc PR A -2
H24D H 0.3253 0.6117 0.3085 0.072 Uiso 0.114(3) 1 calc PR A -2
C25B C 0.4473(13) 0.5250(16) 0.308(3) 0.060 Uiso 0.114(3) 1 d PGD A -2
C26B C 0.4949(15) 0.568(2) 0.383(3) 0.060 Uiso 0.114(3) 1 d PGD A -2
C27B C 0.5826(15) 0.567(2) 0.396(3) 0.060 Uiso 0.114(3) 1 d PGD A -2
H27' H 0.6151 0.5946 0.4454 0.072 Uiso 0.114(3) 1 calc PR A -2
C28B C 0.6270(13) 0.526(2) 0.340(3) 0.060 Uiso 0.114(3) 1 d PGD A -2
H28' H 0.6883 0.5215 0.3569 0.072 Uiso 0.114(3) 1 calc PR A -2
C29B C 0.5795(12) 0.492(2) 0.258(3) 0.060 Uiso 0.114(3) 1 d PGD A -2
H29' H 0.6077 0.4684 0.2137 0.072 Uiso 0.114(3) 1 calc PR A -2
C30B C 0.4905(12) 0.494(2) 0.246(3) 0.060 Uiso 0.114(3) 1 d PGD A -2
C31B C 0.4409(14) 0.453(3) 0.153(3) 0.060 Uiso 0.114(3) 1 d PGD A -2
H31' H 0.3771 0.4560 0.1514 0.072 Uiso 0.114(3) 1 calc PR A -2
C32B C 0.4595(17) 0.495(5) 0.064(3) 0.060 Uiso 0.114(3) 1 d PGD A -2
H32D H 0.4437 0.5450 0.0685 0.090 Uiso 0.114(3) 1 calc PR A -2
H32E H 0.4250 0.4739 0.0062 0.090 Uiso 0.114(3) 1 calc PR A -2
H32F H 0.5213 0.4910 0.0619 0.090 Uiso 0.114(3) 1 calc PR A -2
C33B C 0.4628(14) 0.379(3) 0.149(5) 0.060 Uiso 0.114(3) 1 d PGD A -2
H33D H 0.4504 0.3545 0.2055 0.090 Uiso 0.114(3) 1 calc PR A -2
H33E H 0.5247 0.3741 0.1481 0.090 Uiso 0.114(3) 1 calc PR A -2
H33F H 0.4284 0.3569 0.0924 0.090 Uiso 0.114(3) 1 calc PR A -2
C34B C 0.4521(19) 0.612(3) 0.447(3) 0.060 Uiso 0.114(3) 1 d PGD A -2
H34' H 0.3889 0.5997 0.4321 0.072 Uiso 0.114(3) 1 calc PR A -2
C35B C 0.487(2) 0.596(5) 0.560(3) 0.060 Uiso 0.114(3) 1 d PGD A -2
H35D H 0.4565 0.6266 0.5977 0.090 Uiso 0.114(3) 1 calc PR A -2
H35E H 0.5498 0.6058 0.5769 0.090 Uiso 0.114(3) 1 calc PR A -2
H35F H 0.4768 0.5456 0.5737 0.090 Uiso 0.114(3) 1 calc PR A -2
C36B C 0.459(2) 0.693(3) 0.427(5) 0.060 Uiso 0.114(3) 1 d PGD A -2
H36D H 0.4305 0.7201 0.4705 0.090 Uiso 0.114(3) 1 calc PR A -2
H36E H 0.4313 0.7035 0.3618 0.090 Uiso 0.114(3) 1 calc PR A -2
H36F H 0.5206 0.7067 0.4374 0.090 Uiso 0.114(3) 1 calc PR A -2

loop_
_atom_site_aniso_label
_atom_site_aniso_U_11
_atom_site_aniso_U_22
_atom_site_aniso_U_33
_atom_site_aniso_U_23
_atom_site_aniso_U_13
_atom_site_aniso_U_12
Pd1 0.0189(7) 0.0325(13) 0.0191(8) -0.0022(8) 0.0018(5) -0.0013(6)
Pd2 0.0219(6) 0.0258(10) 0.0205(7) 0.0012(8) 0.0047(5) -0.0002(6)
Pd3 0.0169(6) 0.0306(12) 0.0197(8) 0.0004(9) 0.0026(5) 0.0020(6)
Cl1 0.025(2) 0.050(5) 0.028(3) -0.006(3) 0.0032(16) 0.007(2)
Cl2 0.027(2) 0.026(4) 0.029(3) 0.000(3) -0.0021(16) 0.0000(19)
Cl3 0.025(2) 0.053(5) 0.021(3) -0.002(3) 0.0029(16) 0.005(2)
Cl4 0.028(2) 0.027(4) 0.026(3) 0.002(3) 0.0088(16) 0.0043(19)
Cl5 0.026(2) 0.044(4) 0.019(3) 0.001(3) 0.0021(16) -0.003(2)
Cl6 0.028(2) 0.047(5) 0.027(3) -0.009(3) 0.0043(17) -0.010(2)
Pd1B 0.014(5) 0.009(7) 0.013(6) -0.005(5) -0.006(3) -0.001(4)
Pd2B 0.016(5) 0.034(10) 0.031(8) -0.008(7) 0.000(4) -0.006(5)
Pd3B 0.008(5) 0.027(9) 0.024(6) -0.010(6) -0.001(3) 0.005(4)

loop_
_atom_type_symbol
_atom_type_description
_atom_type_scat_dispersion_real
_atom_type_scat_dispersion_imag
_atom_type_scat_source
C C 0.0033 0.0016 'International Tables Vol C Tables 4.2.6.8 and 6.1.1.4'
H H 0.0000 0.0000 'International Tables Vol C Tables 4.2.6.8 and 6.1.1.4'
Cl Cl 0.1484 0.1585 'International Tables Vol C Tables 4.2.6.8 and 6.1.1.4'
N N 0.0061 0.0033 'International Tables Vol C Tables 4.2.6.8 and 6.1.1.4'
Pd Pd -0.9988 1.0072 'International Tables Vol C Tables 4.2.6.8 and 6.1.1.4'

loop_
_geom_angle_atom_site_label_1
_geom_angle_atom_site_label_2
_geom_angle_atom_site_label_3
_geom_angle
N2 Pd1 Cl1 89.2(5)
N2 Pd1 Cl3 174.2(4)
Cl1 Pd1 Cl3 92.3(2)
N2 Pd1 Cl2 96.0(6)
Cl1 Pd1 Cl2 174.2(2)
Cl3 Pd1 Cl2 82.7(2)
N2 Pd1 Pd2 129.0(3)
Cl1 Pd1 Pd2 130.74(14)
Cl3 Pd1 Pd2 46.65(12)
Cl2 Pd1 Pd2 46.59(12)
Cl4 Pd2 Cl5 85.68(18)
Cl4 Pd2 Cl2 93.59(18)
Cl5 Pd2 Cl2 176.5(2)
Cl4 Pd2 Cl3 177.7(2)
Cl5 Pd2 Cl3 96.20(19)
Cl2 Pd2 Cl3 84.46(18)
Cl4 Pd2 Pd3 48.39(15)
Cl5 Pd2 Pd3 47.91(12)
Cl2 Pd2 Pd3 129.55(14)
Cl3 Pd2 Pd3 132.44(18)
Cl4 Pd2 Pd1 130.20(14)
Cl5 Pd2 Pd1 130.81(17)
Cl2 Pd2 Pd1 47.77(14)
Cl3 Pd2 Pd1 47.55(14)
Pd3 Pd2 Pd1 127.83(7)
N1 Pd3 Cl6 90.0(5)
N1 Pd3 Cl5 172.9(3)
Cl6 Pd3 Cl5 92.1(2)
N1 Pd3 Cl4 95.1(5)
Cl6 Pd3 Cl4 174.3(2)
Cl5 Pd3 Cl4 83.18(18)
N1 Pd3 Pd2 127.9(3)
Cl6 Pd3 Pd2 130.97(13)
Cl5 Pd3 Pd2 46.69(12)
Cl4 Pd3 Pd2 46.62(10)
Pd2 Cl2 Pd1 85.6(2)
Pd2 Cl3 Pd1 85.79(18)
Pd2 Cl4 Pd3 84.99(19)
Pd2 Cl5 Pd3 85.40(17)
C24 N1 C25 121.3(9)
C24 N1 Pd3 120.4(8)
C25 N1 Pd3 118.3(8)
C13 N2 C6 118.0(10)
C13 N2 Pd1 121.6(8)
C6 N2 Pd1 119.9(8)
C2 C1 C6 115.4(8)
C2 C1 C10 120.4(9)
C6 C1 C10 124.1(9)
C3 C2 C1 124.5(10)
C3 C2 H2 117.8
C1 C2 H2 117.8
C2 C3 C4 118.2(10)
C2 C3 H3 120.9
C4 C3 H3 120.9
C3 C4 C5 122.6(10)
C3 C4 H4 118.7
C5 C4 H4 118.7
C6 C5 C4 117.4(8)
C6 C5 C7 124.8(9)
C4 C5 C7 117.7(9)
C5 C6 C1 121.7(8)
C5 C6 N2 119.4(10)
C1 C6 N2 118.9(10)
C5 C7 C8 112.1(12)
C5 C7 C9 116.8(11)
C8 C7 C9 106.6(11)
C5 C7 H7 106.9
C8 C7 H7 106.9
C9 C7 H7 106.9
C7 C8 H8A 109.5
C7 C8 H8B 109.5
H8A C8 H8B 109.5
C7 C8 H8C 109.5
H8A C8 H8C 109.5
H8B C8 H8C 109.5
C7 C9 H9A 109.5
C7 C9 H9B 109.5
H9A C9 H9B 109.5
C7 C9 H9C 109.5
H9A C9 H9C 109.5
H9B C9 H9C 109.5
C1 C10 C12 105.5(11)
C1 C10 C11 113.6(11)
C12 C10 C11 116.1(13)
C1 C10 H10 107.0
C12 C10 H10 107.0
C11 C10 H10 107.0
C10 C11 H11A 109.5
C10 C11 H11B 109.5
H11A C11 H11B 109.5
C10 C11 H11C 109.5
H11A C11 H11C 109.5
H11B C11 H11C 109.5
C10 C12 H12A 109.5
C10 C12 H12B 109.5
H12A C12 H12B 109.5
C10 C12 H12C 109.5
H12A C12 H12C 109.5
H12B C12 H12C 109.5
N2 C13 C14 124.0(11)
N2 C13 H13A 106.3
C14 C13 H13A 106.3
N2 C13 H13B 106.3
C14 C13 H13B 106.3
H13A C13 H13B 106.4
C19 C14 C15 123.5(7)
C19 C14 C13 118.8(9)
C15 C14 C13 117.5(9)
C16 C15 C14 116.2(8)
C16 C15 C20 119.3(9)
C14 C15 C20 124.4(9)
C17 C16 C15 120.3(8)
C17 C16 C21 122.1(9)
C15 C16 C21 117.6(8)
C16 C17 C18 122.7(8)
C16 C17 C24 121.4(9)
C18 C17 C24 115.9(9)
C19 C18 C17 117.9(8)
C19 C18 C22 122.2(9)
C17 C18 C22 119.8(8)
C18 C19 C14 119.3(8)
C18 C19 C23 120.7(9)
C14 C19 C23 120.0(9)
C15 C20 H20A 109.5
C15 C20 H20B 109.5
H20A C20 H20B 109.5
C15 C20 H20C 109.5
H20A C20 H20C 109.5
H20B C20 H20C 109.5
C16 C21 H21A 109.5
C16 C21 H21B 109.5
H21A C21 H21B 109.5
C16 C21 H21C 109.5
H21A C21 H21C 109.5
H21B C21 H21C 109.5
C18 C22 H22A 109.5
C18 C22 H22B 109.5
H22A C22 H22B 109.5
C18 C22 H22C 109.5
H22A C22 H22C 109.5
H22B C22 H22C 109.5
C19 C23 H23A 109.5
C19 C23 H23B 109.5
H23A C23 H23B 109.5
C19 C23 H23C 109.5
H23A C23 H23C 109.5
H23B C23 H23C 109.5
N1 C24 C17 126.0(11)
N1 C24 H24A 105.8
C17 C24 H24A 105.8
N1 C24 H24B 105.8
C17 C24 H24B 105.8
H24A C24 H24B 106.2
C30 C25 C26 119.3(8)
C30 C25 N1 120.7(9)
C26 C25 N1 120.0(9)
C27 C26 C25 117.6(8)
C27 C26 C34 119.6(9)
C25 C26 C34 122.8(8)
C26 C27 C28 122.7(10)
C26 C27 H27 118.7
C28 C27 H27 118.7
C27 C28 C29 119.7(10)
C27 C28 H28 120.1
C29 C28 H28 120.1
C30 C29 C28 116.4(10)
C30 C29 H29 121.8
C28 C29 H29 121.8
C25 C30 C29 123.7(9)
C25 C30 C31 122.4(8)
C29 C30 C31 113.9(8)
C33 C31 C32 111.8(12)
C33 C31 C30 114.5(12)
C32 C31 C30 108.9(11)
C33 C31 H31 107.1
C32 C31 H31 107.1
C30 C31 H31 107.1
C31 C32 H32A 109.5
C31 C32 H32B 109.5
H32A C32 H32B 109.5
C31 C32 H32C 109.5
H32A C32 H32C 109.5
H32B C32 H32C 109.5
C31 C33 H33A 109.5
C31 C33 H33B 109.5
H33A C33 H33B 109.5
C31 C33 H33C 109.5
H33A C33 H33C 109.5
H33B C33 H33C 109.5
C26 C34 C36 110.4(11)
C26 C34 C35 113.3(12)
C36 C34 C35 108.9(12)
C26 C34 H34 108.0
C36 C34 H34 108.0
C35 C34 H34 108.0
C34 C35 H35A 109.5
C34 C35 H35B 109.5
H35A C35 H35B 109.5
C34 C35 H35C 109.5
H35A C35 H35C 109.5
H35B C35 H35C 109.5
C34 C36 H36A 109.5
C34 C36 H36B 109.5
H36A C36 H36B 109.5
C34 C36 H36C 109.5
H36A C36 H36C 109.5
H36B C36 H36C 109.5
N2B Pd1B Cl1B 87.9(8)
N2B Pd1B Cl3B 172.2(9)
Cl1B Pd1B Cl3B 92.5(6)
N2B Pd1B Cl2B 95.4(8)
Cl1B Pd1B Cl2B 171.4(10)
Cl3B Pd1B Cl2B 83.2(5)
N2B Pd1B Pd2B 127.9(6)
Cl1B Pd1B Pd2B 125.9(7)
Cl3B Pd1B Pd2B 46.6(3)
Cl2B Pd1B Pd2B 46.4(3)
Cl2B Pd2B Cl4B 94.0(6)
Cl2B Pd2B Cl5B 175.4(9)
Cl4B Pd2B Cl5B 85.7(5)
Cl2B Pd2B Cl3B 84.9(5)
Cl4B Pd2B Cl3B 177.6(9)
Cl5B Pd2B Cl3B 95.3(5)
Cl2B Pd2B Pd3B 129.4(7)
Cl4B Pd2B Pd3B 48.4(3)
Cl5B Pd2B Pd3B 47.7(3)
Cl3B Pd2B Pd3B 131.2(6)
Cl2B Pd2B Pd1B 47.7(3)
Cl4B Pd2B Pd1B 130.5(7)
Cl5B Pd2B Pd1B 129.9(6)
Cl3B Pd2B Pd1B 47.3(3)
Pd3B Pd2B Pd1B 127.4(4)
N1B Pd3B Cl6B 89.7(8)
N1B Pd3B Cl5B 174.3(8)
Cl6B Pd3B Cl5B 92.8(6)
N1B Pd3B Cl4B 94.0(8)
Cl6B Pd3B Cl4B 175.1(8)
Cl5B Pd3B Cl4B 83.3(5)
N1B Pd3B Pd2B 128.3(6)
Cl6B Pd3B Pd2B 128.6(7)
Cl5B Pd3B Pd2B 46.7(3)
Cl4B Pd3B Pd2B 46.5(2)
Pd2B Cl2B Pd1B 86.0(4)
Pd2B Cl3B Pd1B 86.0(4)
Pd2B Cl4B Pd3B 85.1(4)
Pd2B Cl5B Pd3B 85.6(4)
C24B N1B C25B 124.6
C24B N1B Pd3B 118.2(6)
C25B N1B Pd3B 116.7(5)
C13B N2B C6' 119.4
C13B N2B Pd1B 121.8(5)
C6' N2B Pd1B 118.8(5)
C2B C1B C6' 114.9
C2B C1B C10B 121.1
C6' C1B C10B 123.6
C3' C2B C1B 125.2
C3' C2B H2' 117.4
C1B C2B H2' 117.4
C2B C3' C4' 117.3
C2B C3' H3' 121.3
C4' C3' H3' 121.3
C3' C4' C5' 123.2
C3' C4' H4' 118.4
C5' C4' H4' 118.4
C6' C5' C4' 116.7
C6' C5' C7' 125.3
C4' C5' C7' 117.9
C5' C6' C1B 122.1
C5' C6' N2B 119.9
C1B C6' N2B 118.0
C5' C7' C8' 114.0
C5' C7' C9' 117.5
C8' C7' C9' 107.7
C5' C7' H7' 105.5
C8' C7' H7' 105.5
C9' C7' H7' 105.5
C7' C8' H8'1 109.5
C7' C8' H8'2 109.5
H8'1 C8' H8'2 109.5
C7' C8' H8'3 109.5
H8'1 C8' H8'3 109.5
H8'2 C8' H8'3 109.5
C7' C9' H9'1 109.5
C7' C9' H9'2 109.5
H9'1 C9' H9'2 109.5
C7' C9' H9'3 109.5
H9'1 C9' H9'3 109.5
H9'2 C9' H9'3 109.5
C1B C10B C12B 105.2
C1B C10B C11B 115.3
C12B C10B C11B 118.5
C1B C10B H10' 105.6
C12B C10B H10' 105.6
C11B C10B H10' 105.6
C10B C11B H11D 109.5
C10B C11B H11E 109.5
H11D C11B H11E 109.5
C10B C11B H11F 109.5
H11D C11B H11F 109.5
H11E C11B H11F 109.5
C10B C12B H12D 109.5
C10B C12B H12E 109.5
H12D C12B H12E 109.5
C10B C12B H12F 109.5
H12D C12B H12F 109.5
H12E C12B H12F 109.5
N2B C13B C14B 124.0
N2B C13B H13C 106.3
C14B C13B H13C 106.3
N2B C13B H13D 106.3
C14B C13B H13D 106.3
H13C C13B H13D 106.4
C19B C14B C15B 125.0
C19B C14B C13B 118.2
C15B C14B C13B 116.7
C16B C15B C14B 115.5
C16B C15B C20B 120.9
C14B C15B C20B 123.5
C17B C16B C15B 119.8
C17B C16B C21B 121.2
C15B C16B C21B 118.8
C16B C17B C18B 123.3
C16B C17B C24B 121.6
C18B C17B C24B 114.9
C19B C18B C17B 117.9
C19B C18B C22B 121.2
C17B C18B C22B 120.8
C18B C19B C14B 118.2
C18B C19B C23B 123.0
C14B C19B C23B 118.3
C15B C20B H20D 109.5
C15B C20B H20E 109.5
H20D C20B H20E 109.5
C15B C20B H20F 109.5
H20D C20B H20F 109.5
H20E C20B H20F 109.5
C16B C21B H21D 109.5
C16B C21B H21E 109.5
H21D C21B H21E 109.5
C16B C21B H21F 109.5
H21D C21B H21F 109.5
H21E C21B H21F 109.5
C18B C22B H22D 109.5
C18B C22B H22E 109.5
H22D C22B H22E 109.5
C18B C22B H22F 109.5
H22D C22B H22F 109.5
H22E C22B H22F 109.5
C19B C23B H23D 109.5
C19B C23B H23E 109.5
H23D C23B H23E 109.5
C19B C23B H23F 109.5
H23D C23B H23F 109.5
H23E C23B H23F 109.5
N1B C24B C17B 125.1
N1B C24B H24C 106.0
C17B C24B H24C 106.0
N1B C24B H24D 106.0
C17B C24B H24D 106.0
H24C C24B H24D 106.3
C30B C25B C26B 118.7
C30B C25B N1B 119.4
C26B C25B N1B 121.4
C27B C26B C25B 117.7
C27B C26B C34B 119.5
C25B C26B C34B 122.8
C26B C27B C28B 122.8
C26B C27B H27' 118.6
C28B C27B H27' 118.6
C27B C28B C29B 119.3
C27B C28B H28' 120.4
C29B C28B H28' 120.4
C30B C29B C28B 116.0
C30B C29B H29' 122.0
C28B C29B H29' 122.0
C25B C30B C29B 124.2
C25B C30B C31B 122.4
C29B C30B C31B 113.4
C33B C31B C32B 111.8
C33B C31B C30B 114.1
C32B C31B C30B 107.9
C33B C31B H31' 107.6
C32B C31B H31' 107.6
C30B C31B H31' 107.6
C31B C32B H32D 109.5
C31B C32B H32E 109.5
H32D C32B H32E 109.5
C31B C32B H32F 109.5
H32D C32B H32F 109.5
H32E C32B H32F 109.5
C31B C33B H33D 109.5
C31B C33B H33E 109.5
H33D C33B H33E 109.5
C31B C33B H33F 109.5
H33D C33B H33F 109.5
H33E C33B H33F 109.5
C26B C34B C36B 111.9
C26B C34B C35B 114.0
C36B C34B C35B 109.5
C26B C34B H34' 107.0
C36B C34B H34' 107.0
C35B C34B H34' 107.0
C34B C35B H35D 109.5
C34B C35B H35E 109.5
H35D C35B H35E 109.5
C34B C35B H35F 109.5
H35D C35B H35F 109.5
H35E C35B H35F 109.5
C34B C36B H36D 109.5
C34B C36B H36E 109.5
H36D C36B H36E 109.5
C34B C36B H36F 109.5
H36D C36B H36F 109.5
H36E C36B H36F 109.5

loop_
_geom_bond_atom_site_label_1
_geom_bond_atom_site_label_2
_geom_bond_distance
Pd1 N2 2.023(14)
Pd1 Cl1 2.279(6)
Pd1 Cl3 2.343(6)
Pd1 Cl2 2.351(6)
Pd1 Pd2 3.166(2)
Pd2 Cl4 2.304(4)
Pd2 Cl5 2.305(5)
Pd2 Cl2 2.307(5)
Pd2 Cl3 2.309(5)
Pd2 Pd3 3.1577(19)
Pd3 N1 2.040(14)
Pd3 Cl6 2.268(6)
Pd3 Cl5 2.351(5)
Pd3 Cl4 2.370(6)
N1 C24 1.219(9)
N1 C25 1.450(8)
N2 C13 1.263(9)
N2 C6 1.472(8)
C1 C2 1.415(9)
C1 C6 1.424(8)
C1 C10 1.471(9)
C2 C3 1.347(9)
C2 H2 0.9500
C3 C4 1.376(9)
C3 H3 0.9500
C4 C5 1.407(9)
C4 H4 0.9500
C5 C6 1.400(8)
C5 C7 1.461(9)
C7 C8 1.588(10)
C7 C9 1.595(9)
C7 H7 1.0000
C8 H8A 0.9800
C8 H8B 0.9800
C8 H8C 0.9800
C9 H9A 0.9800
C9 H9B 0.9800
C9 H9C 0.9800
C10 C12 1.525(10)
C10 C11 1.615(9)
C10 H10 1.0000
C11 H11A 0.9800
C11 H11B 0.9800
C11 H11C 0.9800
C12 H12A 0.9800
C12 H12B 0.9800
C12 H12C 0.9800
C13 C14 1.523(8)
C13 H13A 0.9900
C13 H13B 0.9900
C14 C19 1.362(8)
C14 C15 1.426(8)
C15 C16 1.399(8)
C15 C20 1.608(9)
C16 C17 1.327(8)
C16 C21 1.599(9)
C17 C18 1.448(8)
C17 C24 1.530(8)
C18 C19 1.357(8)
C18 C22 1.486(9)
C19 C23 1.572(9)
C20 H20A 0.9800
C20 H20B 0.9800
C20 H20C 0.9800
C21 H21A 0.9800
C21 H21B 0.9800
C21 H21C 0.9800
C22 H22A 0.9800
C22 H22B 0.9800
C22 H22C 0.9800
C23 H23A 0.9800
C23 H23B 0.9800
C23 H23C 0.9800
C24 H24A 0.9900
C24 H24B 0.9900
C25 C30 1.353(8)
C25 C26 1.426(8)
C26 C27 1.359(8)
C26 C34 1.496(9)
C27 C28 1.383(9)
C27 H27 0.9500
C28 C29 1.424(9)
C28 H28 0.9500
C29 C30 1.379(9)
C29 H29 0.9500
C30 C31 1.612(9)
C31 C33 1.431(10)
C31 C32 1.570(9)
C31 H31 1.0000
C32 H32A 0.9800
C32 H32B 0.9800
C32 H32C 0.9800
C33 H33A 0.9800
C33 H33B 0.9800
C33 H33C 0.9800
C34 C36 1.555(10)
C34 C35 1.652(10)
C34 H34 1.0000
C35 H35A 0.9800
C35 H35B 0.9800
C35 H35C 0.9800
C36 H36A 0.9800
C36 H36B 0.9800
C36 H36C 0.9800
Pd1B N2B 2.031(14)
Pd1B Cl1B 2.294(11)
Pd1B Cl3B 2.339(10)
Pd1B Cl2B 2.351(10)
Pd1B Pd2B 3.173(7)
Pd2B Cl2B 2.302(10)
Pd2B Cl4B 2.303(9)
Pd2B Cl5B 2.310(10)
Pd2B Cl3B 2.312(9)
Pd2B Pd3B 3.164(7)
Pd3B N1B 2.049(15)
Pd3B Cl6B 2.271(11)
Pd3B Cl5B 2.347(10)
Pd3B Cl4B 2.373(11)
N1B C24B 1.2148
N1B C25B 1.4431
N2B C13B 1.2589
N2B C6' 1.4689
C1B C2B 1.4099
C1B C6' 1.4290
C1B C10B 1.4683
C2B C3' 1.3459
C2B H2' 0.9500
C3' C4' 1.3727
C3' H3' 0.9500
C4' C5' 1.4101
C4' H4' 0.9500
C5' C6' 1.3985
C5' C7' 1.4572
C7' C8' 1.5795
C7' C9' 1.5928
C7' H7' 1.0000
C8' H8'1 0.9800
C8' H8'2 0.9800
C8' H8'3 0.9800
C9' H9'1 0.9800
C9' H9'2 0.9800
C9' H9'3 0.9800
C10B C12B 1.5210
C10B C11B 1.6121
C10B H10' 1.0000
C11B H11D 0.9800
C11B H11E 0.9800
C11B H11F 0.9800
C12B H12D 0.9800
C12B H12E 0.9800
C12B H12F 0.9800
C13B C14B 1.5300
C13B H13C 0.9900
C13B H13D 0.9900
C14B C19B 1.3625
C14B C15B 1.4322
C15B C16B 1.3947
C15B C20B 1.6146
C16B C17B 1.3314
C16B C21B 1.6060
C17B C18B 1.4525
C17B C24B 1.5398
C18B C19B 1.3470
C18B C22B 1.4863
C19B C23B 1.5795
C20B H20D 0.9800
C20B H20E 0.9800
C20B H20F 0.9800
C21B H21D 0.9800
C21B H21E 0.9800
C21B H21F 0.9800
C22B H22D 0.9800
C22B H22E 0.9800
C22B H22F 0.9800
C23B H23D 0.9800
C23B H23E 0.9800
C23B H23F 0.9800
C24B H24C 0.9900
C24B H24D 0.9900
C25B C30B 1.3549
C25B C26B 1.4262
C26B C27B 1.3532
C26B C34B 1.4919
C27B C28B 1.3863
C27B H27' 0.9500
C28B C29B 1.4272
C28B H28' 0.9500
C29B C30B 1.3770
C29B H29' 0.9500
C30B C31B 1.6177
C31B C33B 1.4316
C31B C32B 1.5738
C31B H31' 1.0000
C32B H32D 0.9800
C32B H32E 0.9800
C32B H32F 0.9800
C33B H33D 0.9800
C33B H33E 0.9800
C33B H33F 0.9800
C34B C36B 1.5501
C34B C35B 1.6523
C34B H34' 1.0000
C35B H35D 0.9800
C35B H35E 0.9800
C35B H35F 0.9800
C36B H36D 0.9800
C36B H36E 0.9800
C36B H36F 0.9800

loop_
_geom_torsion_atom_site_label_1
_geom_torsion_atom_site_label_2
_geom_torsion_atom_site_label_3
_geom_torsion_atom_site_label_4
_geom_torsion
N2 Pd1 Pd2 Cl4 -5.4(8)
Cl1 Pd1 Pd2 Cl4 -138.0(3)
Cl3 Pd1 Pd2 Cl4 179.8(3)
Cl2 Pd1 Pd2 Cl4 49.0(3)
N2 Pd1 Pd2 Cl5 121.4(8)
Cl1 Pd1 Pd2 Cl5 -11.1(3)
Cl3 Pd1 Pd2 Cl5 -53.4(3)
Cl2 Pd1 Pd2 Cl5 175.8(3)
N2 Pd1 Pd2 Cl2 -54.4(8)
Cl1 Pd1 Pd2 Cl2 173.1(3)
Cl3 Pd1 Pd2 Cl2 130.8(3)
N2 Pd1 Pd2 Cl3 174.8(8)
Cl1 Pd1 Pd2 Cl3 42.2(3)
Cl2 Pd1 Pd2 Cl3 -130.8(3)
N2 Pd1 Pd2 Pd3 58.2(8)
Cl1 Pd1 Pd2 Pd3 -74.4(2)
Cl3 Pd1 Pd2 Pd3 -116.6(2)
Cl2 Pd1 Pd2 Pd3 112.58(19)
Cl4 Pd2 Pd3 N1 54.3(7)
Cl5 Pd2 Pd3 N1 -173.9(7)
Cl2 Pd2 Pd3 N1 3.0(7)
Cl3 Pd2 Pd3 N1 -122.8(7)
Pd1 Pd2 Pd3 N1 -59.4(6)
Cl4 Pd2 Pd3 Cl6 -173.0(3)
Cl5 Pd2 Pd3 Cl6 -41.3(3)
Cl2 Pd2 Pd3 Cl6 135.6(3)
Cl3 Pd2 Pd3 Cl6 9.8(3)
Pd1 Pd2 Pd3 Cl6 73.2(2)
Cl4 Pd2 Pd3 Cl5 -131.8(3)
Cl2 Pd2 Pd3 Cl5 176.9(3)
Cl3 Pd2 Pd3 Cl5 51.0(3)
Pd1 Pd2 Pd3 Cl5 114.4(2)
Cl5 Pd2 Pd3 Cl4 131.8(3)
Cl2 Pd2 Pd3 Cl4 -51.3(3)
Cl3 Pd2 Pd3 Cl4 -177.2(3)
Pd1 Pd2 Pd3 Cl4 -113.8(2)
Cl4 Pd2 Cl2 Pd1 -144.7(2)
Cl5 Pd2 Cl2 Pd1 -67(3)
Cl3 Pd2 Cl2 Pd1 34.1(2)
Pd3 Pd2 Cl2 Pd1 -108.93(15)
N2 Pd1 Cl2 Pd2 140.6(4)
Cl1 Pd1 Cl2 Pd2 -65.0(18)
Cl3 Pd1 Cl2 Pd2 -33.69(18)
Cl4 Pd2 Cl3 Pd1 -4(6)
Cl5 Pd2 Cl3 Pd1 142.3(2)
Cl2 Pd2 Cl3 Pd1 -34.3(2)
Pd3 Pd2 Cl3 Pd1 106.85(17)
N2 Pd1 Cl3 Pd2 -44(6)
Cl1 Pd1 Cl3 Pd2 -149.4(2)
Cl2 Pd1 Cl3 Pd2 33.65(19)
Cl5 Pd2 Cl4 Pd3 -33.7(2)
Cl2 Pd2 Cl4 Pd3 142.9(2)
Cl3 Pd2 Cl4 Pd3 113(6)
Pd1 Pd2 Cl4 Pd3 108.87(16)
N1 Pd3 Cl4 Pd2 -140.0(4)
Cl6 Pd3 Cl4 Pd2 67.3(19)
Cl5 Pd3 Cl4 Pd2 33.12(17)
Cl4 Pd2 Cl5 Pd3 34.0(2)
Cl2 Pd2 Cl5 Pd3 -44(3)
Cl3 Pd2 Cl5 Pd3 -144.7(2)
Pd1 Pd2 Cl5 Pd3 -108.17(15)
N1 Pd3 Cl5 Pd2 43(5)
Cl6 Pd3 Cl5 Pd2 150.1(2)
Cl4 Pd3 Cl5 Pd2 -33.08(19)
Cl6 Pd3 N1 C24 -120.1(18)
Cl5 Pd3 N1 C24 -13(6)
Cl4 Pd3 N1 C24 62.5(18)
Pd2 Pd3 N1 C24 26(2)
Cl6 Pd3 N1 C25 60.1(11)
Cl5 Pd3 N1 C25 167(4)
Cl4 Pd3 N1 C25 -117.3(11)
Pd2 Pd3 N1 C25 -153.6(8)
Cl1 Pd1 N2 C13 126.2(18)
Cl3 Pd1 N2 C13 21(8)
Cl2 Pd1 N2 C13 -56.3(19)
Pd2 Pd1 N2 C13 -20(2)
Cl1 Pd1 N2 C6 -62.2(13)
Cl3 Pd1 N2 C6 -168(5)
Cl2 Pd1 N2 C6 115.3(13)
Pd2 Pd1 N2 C6 151.8(9)
C6 C1 C2 C3 2(3)
C10 C1 C2 C3 180(2)
C1 C2 C3 C4 2(4)
C2 C3 C4 C5 -3(4)
C3 C4 C5 C6 -1(3)
C3 C4 C5 C7 179.0(19)
C4 C5 C6 C1 5(3)
C7 C5 C6 C1 -174.7(15)
C4 C5 C6 N2 -176.5(15)
C7 C5 C6 N2 4(2)
C2 C1 C6 C5 -5(3)
C10 C1 C6 C5 176.6(15)
C2 C1 C6 N2 176.1(15)
C10 C1 C6 N2 -2(2)
C13 N2 C6 C5 -79(2)
Pd1 N2 C6 C5 109.2(16)
C13 N2 C6 C1 100(2)
Pd1 N2 C6 C1 -72.2(19)
C6 C5 C7 C8 109.2(18)
C4 C5 C7 C8 -70.4(19)
C6 C5 C7 C9 -127.4(18)
C4 C5 C7 C9 53(2)
C2 C1 C10 C12 66.5(19)
C6 C1 C10 C12 -115.6(19)
C2 C1 C10 C11 -62(2)
C6 C1 C10 C11 116(2)
C6 N2 C13 C14 -176.1(14)
Pd1 N2 C13 C14 -4(3)
N2 C13 C14 C19 115(2)
N2 C13 C14 C15 -71(3)
C19 C14 C15 C16 -6(3)
C13 C14 C15 C16 180.0(15)
C19 C14 C15 C20 175(2)
C13 C14 C15 C20 1(3)
C14 C15 C16 C17 3(2)
C20 C15 C16 C17 -177.9(18)
C14 C15 C16 C21 179.3(17)
C20 C15 C16 C21 -2(2)
C15 C16 C17 C18 1(3)
C21 C16 C17 C18 -175.4(19)
C15 C16 C17 C24 177.1(15)
C21 C16 C17 C24 1(3)
C16 C17 C18 C19 -2(3)
C24 C17 C18 C19 -178.8(17)
C16 C17 C18 C22 175.3(19)
C24 C17 C18 C22 -1(3)
C17 C18 C19 C14 0(3)
C22 C18 C19 C14 -178(2)
C17 C18 C19 C23 -179(2)
C22 C18 C19 C23 4(3)
C15 C14 C19 C18 5(3)
C13 C14 C19 C18 178.6(17)
C15 C14 C19 C23 -177(2)
C13 C14 C19 C23 -3(3)
C25 N1 C24 C17 179.5(13)
Pd3 N1 C24 C17 0(3)
C16 C17 C24 N1 73(3)
C18 C17 C24 N1 -110(2)
C24 N1 C25 C30 -108(2)
Pd3 N1 C25 C30 71.8(19)
C24 N1 C25 C26 72(2)
Pd3 N1 C25 C26 -108.5(16)
C30 C25 C26 C27 -8(3)
N1 C25 C26 C27 172.6(15)
C30 C25 C26 C34 174.4(15)
N1 C25 C26 C34 -5(2)
C25 C26 C27 C28 3(3)
C34 C26 C27 C28 -179.5(19)
C26 C27 C28 C29 2(3)
C27 C28 C29 C30 -1(3)
C26 C25 C30 C29 9(3)
N1 C25 C30 C29 -171.4(16)
C26 C25 C30 C31 -172.3(14)
N1 C25 C30 C31 7(2)
C28 C29 C30 C25 -4(3)
C28 C29 C30 C31 176.7(17)
C25 C30 C31 C33 -122.5(19)
C29 C30 C31 C33 56(2)
C25 C30 C31 C32 112(2)
C29 C30 C31 C32 -69.5(18)
C27 C26 C34 C36 72.7(18)
C25 C26 C34 C36 -109.5(18)
C27 C26 C34 C35 -50(2)
C25 C26 C34 C35 128.1(19)
N2B Pd1B Pd2B Cl2B -54.8(14)
Cl1B Pd1B Pd2B Cl2B -175.1(14)
Cl3B Pd1B Pd2B Cl2B 132.4(11)
N2B Pd1B Pd2B Cl4B -5.6(14)
Cl1B Pd1B Pd2B Cl4B -126.0(13)
Cl3B Pd1B Pd2B Cl4B -178.4(11)
Cl2B Pd1B Pd2B Cl4B 49.1(11)
N2B Pd1B Pd2B Cl5B 120.1(13)
Cl1B Pd1B Pd2B Cl5B -0.3(14)
Cl3B Pd1B Pd2B Cl5B -52.7(10)
Cl2B Pd1B Pd2B Cl5B 174.9(11)
N2B Pd1B Pd2B Cl3B 172.8(14)
Cl1B Pd1B Pd2B Cl3B 52.4(13)
Cl2B Pd1B Pd2B Cl3B -132.4(11)
N2B Pd1B Pd2B Pd3B 57.9(13)
Cl1B Pd1B Pd2B Pd3B -62.5(13)
Cl3B Pd1B Pd2B Pd3B -115.0(9)
Cl2B Pd1B Pd2B Pd3B 112.6(9)
Cl2B Pd2B Pd3B N1B -1.3(14)
Cl4B Pd2B Pd3B N1B 51.2(13)
Cl5B Pd2B Pd3B N1B -176.5(14)
Cl3B Pd2B Pd3B N1B -125.6(13)
Pd1B Pd2B Pd3B N1B -63.3(12)
Cl2B Pd2B Pd3B Cl6B 127.1(14)
Cl4B Pd2B Pd3B Cl6B 179.6(15)
Cl5B Pd2B Pd3B Cl6B -48.1(14)
Cl3B Pd2B Pd3B Cl6B 2.8(15)
Pd1B Pd2B Pd3B Cl6B 65.1(14)
Cl2B Pd2B Pd3B Cl5B 175.3(11)
Cl4B Pd2B Pd3B Cl5B -132.2(11)
Cl3B Pd2B Pd3B Cl5B 50.9(10)
Pd1B Pd2B Pd3B Cl5B 113.2(9)
Cl2B Pd2B Pd3B Cl4B -52.5(10)
Cl5B Pd2B Pd3B Cl4B 132.2(11)
Cl3B Pd2B Pd3B Cl4B -176.8(11)
Pd1B Pd2B Pd3B Cl4B -114.5(9)
Cl4B Pd2B Cl2B Pd1B -144.8(9)
Cl5B Pd2B Cl2B Pd1B -59(8)
Cl3B Pd2B Cl2B Pd1B 33.0(7)
Pd3B Pd2B Cl2B Pd1B -108.4(6)
N2B Pd1B Cl2B Pd2B 139.6(10)
Cl1B Pd1B Cl2B Pd2B 27(7)
Cl3B Pd1B Cl2B Pd2B -32.7(7)
Cl2B Pd2B Cl3B Pd1B -33.2(7)
Cl4B Pd2B Cl3B Pd1B 30(16)
Cl5B Pd2B Cl3B Pd1B 142.2(9)
Pd3B Pd2B Cl3B Pd1B 107.0(7)
N2B Pd1B Cl3B Pd2B -47(7)
Cl1B Pd1B Cl3B Pd2B -140.0(11)
Cl2B Pd1B Cl3B Pd2B 32.5(7)
Cl2B Pd2B Cl4B Pd3B 142.1(9)
Cl5B Pd2B Cl4B Pd3B -33.3(7)
Cl3B Pd2B Cl4B Pd3B 80(16)
Pd1B Pd2B Cl4B Pd3B 108.0(7)
N1B Pd3B Cl4B Pd2B -142.1(9)
Cl6B Pd3B Cl4B Pd2B -3(14)
Cl5B Pd3B Cl4B Pd2B 32.9(7)
Cl2B Pd2B Cl5B Pd3B -53(8)
Cl4B Pd2B Cl5B Pd3B 33.7(7)
Cl3B Pd2B Cl5B Pd3B -144.1(8)
Pd1B Pd2B Cl5B Pd3B -108.1(6)
N1B Pd3B Cl5B Pd2B 29(10)
Cl6B Pd3B Cl5B Pd2B 144.4(11)
Cl4B Pd3B Cl5B Pd2B -32.7(7)
Cl6B Pd3B N1B C24B -109.2(17)
Cl5B Pd3B N1B C24B 7(11)
Cl4B Pd3B N1B C24B 67.6(16)
Pd2B Pd3B N1B C24B 33.0(19)
Cl6B Pd3B N1B C25B 63.5(11)
Cl5B Pd3B N1B C25B 179(100)
Cl4B Pd3B N1B C25B -119.7(6)
Pd2B Pd3B N1B C25B -154.3(7)
Cl1B Pd1B N2B C13B 111.6(18)
Cl3B Pd1B N2B C13B 18(8)
Cl2B Pd1B N2B C13B -60.5(17)
Pd2B Pd1B N2B C13B -24(2)
Cl1B Pd1B N2B C6' -70.2(11)
Cl3B Pd1B N2B C6' -163(7)
Cl2B Pd1B N2B C6' 117.7(6)
Pd2B Pd1B N2B C6' 154.2(7)
C6' C1B C2B C3' -1.3
C10B C1B C2B C3' 172.3
C1B C2B C3' C4' 7.0
C2B C3' C4' C5' -8.5
C3' C4' C5' C6' 4.2
C3' C4' C5' C7' -180.0
C4' C5' C6' C1B 1.9
C7' C5' C6' C1B -173.5
C4' C5' C6' N2B -177.7
C7' C5' C6' N2B 6.8
C2B C1B C6' C5' -3.3
C10B C1B C6' C5' -176.7
C2B C1B C6' N2B 176.3
C10B C1B C6' N2B 3.0
C13B N2B C6' C5' -78.1
Pd1B N2B C6' C5' 103.7(17)
C13B N2B C6' C1B 102.3
Pd1B N2B C6' C1B -76.0(17)
C6' C5' C7' C8' 104.3
C4' C5' C7' C8' -71.1
C6' C5' C7' C9' -128.2
C4' C5' C7' C9' 56.4
C2B C1B C10B C12B 69.4
C6' C1B C10B C12B -117.6
C2B C1B C10B C11B -63.1
C6' C1B C10B C11B 109.9
C6' N2B C13B C14B -176.1
Pd1B N2B C13B C14B 2.1(18)
N2B C13B C14B C19B 110.1
N2B C13B C14B C15B -72.3
C19B C14B C15B C16B -0.5
C13B C14B C15B C16B -177.9
C19B C14B C15B C20B 177.1
C13B C14B C15B C20B -0.3
C14B C15B C16B C17B 0.4
C20B C15B C16B C17B -177.3
C14B C15B C16B C21B 176.0
C20B C15B C16B C21B -1.6
C15B C16B C17B C18B 2.7
C21B C16B C17B C18B -172.8
C15B C16B C17B C24B 176.4
C21B C16B C17B C24B 0.9
C16B C17B C18B C19B -5.7
C24B C17B C18B C19B -179.8
C16B C17B C18B C22B 175.7
C24B C17B C18B C22B 1.6
C17B C18B C19B C14B 5.3
C22B C18B C19B C14B -176.1
C17B C18B C19B C23B -166.7
C22B C18B C19B C23B 11.8
C15B C14B C19B C18B -2.5
C13B C14B C19B C18B 174.9
C15B C14B C19B C23B 169.9
C13B C14B C19B C23B -12.7
C25B N1B C24B C17B -177.3
Pd3B N1B C24B C17B -5.2(17)
C16B C17B C24B N1B 73.6
C18B C17B C24B N1B -112.2
C24B N1B C25B C30B -105.7
Pd3B N1B C25B C30B 82.1(17)
C24B N1B C25B C26B 65.8
Pd3B N1B C25B C26B -106.4(17)
C30B C25B C26B C27B -9.7
N1B C25B C26B C27B 178.8
C30B C25B C26B C34B 171.5
N1B C25B C26B C34B 0.0
C25B C26B C27B C28B 0.3
C34B C26B C27B C28B 179.1
C26B C27B C28B C29B 8.6
C27B C28B C29B C30B -7.9
C26B C25B C30B C29B 10.5
N1B C25B C30B C29B -177.8
C26B C25B C30B C31B -172.2
N1B C25B C30B C31B -0.5
C28B C29B C30B C25B -1.6
C28B C29B C30B C31B -179.1
C25B C30B C31B C33B -118.8
C29B C30B C31B C33B 58.7
C25B C30B C31B C32B 116.3
C29B C30B C31B C32B -66.1
C27B C26B C34B C36B 71.9
C25B C26B C34B C36B -109.3
C27B C26B C34B C35B -53.1
C25B C26B C34B C35B 125.6
